data_4336506
loop_
_publ_author_name
'Takashi Karatsu'
'Masatomo Takahashi'
'Shiki Yagai'
'Akihide Kitamura'

_publ_section_title
;
 Photophysical Properties of Substituted Homoleptic and Heteroleptic
 Phenylimidazolinato Ir(III) Complexes as a Blue Phosphorescent Material
;
_journal_name_full 'Inorganic Chemistry'
_journal_page_first 12338
_journal_page_last 12350
_journal_paper_doi 10.1021/ic400950u
_journal_volume 52
_journal_year 2013
_chemical_formula_sum 'C42 H42 F9 Ir N6 O3'
_chemical_formula_weight 1042.02
_chemical_name_systematic
; 
 ? 
;
_space_group_IT_number 147
_symmetry_cell_setting trigonal
_symmetry_space_group_name_Hall '-P 3'
_symmetry_space_group_name_H-M 'P -3'
_atom_sites_solution_hydrogens geom
_atom_sites_solution_primary direct
_atom_sites_solution_secondary difmap
_audit_creation_method SHELXL-97
_cell_angle_alpha 90.00
_cell_angle_beta 90.00
_cell_angle_gamma 120.00
_cell_formula_units_Z 2
_cell_length_a 15.1306(5)
_cell_length_b 15.1306(5)
_cell_length_c 11.0313(4)
_cell_measurement_reflns_used 9175
_cell_measurement_temperature 173
_cell_measurement_theta_max 27.48
_cell_measurement_theta_min 2.41
_cell_volume 2187.10(13)
_computing_cell_refinement 'Bruker SAINT'
_computing_data_collection 'Bruker APEX2'
_computing_data_reduction 'Bruker SAINT'
_computing_molecular_graphics 'Bruker SHELXTL'
_computing_publication_material 'Bruker SHELXTL'
_computing_structure_refinement 'SHELXL-97 (Sheldrick, 2008)'
_computing_structure_solution 'SHELXS-97 (Sheldrick, 2008)'
_diffrn_ambient_temperature 173
_diffrn_detector_area_resol_mean 8.333
_diffrn_measured_fraction_theta_full 0.989
_diffrn_measured_fraction_theta_max 0.989
_diffrn_measurement_device_type 'Bruker APEX-II CCD'
_diffrn_measurement_method '\f and \w scans'
_diffrn_radiation_monochromator graphite
_diffrn_radiation_source 'fine-focus sealed tube'
_diffrn_radiation_type MoK\a
_diffrn_radiation_wavelength 0.71073
_diffrn_reflns_av_R_equivalents 0.0154
_diffrn_reflns_av_sigmaI/netI 0.0137
_diffrn_reflns_limit_h_max 13
_diffrn_reflns_limit_h_min -19
_diffrn_reflns_limit_k_max 19
_diffrn_reflns_limit_k_min -17
_diffrn_reflns_limit_l_max 12
_diffrn_reflns_limit_l_min -14
_diffrn_reflns_number 12343
_diffrn_reflns_theta_full 27.48
_diffrn_reflns_theta_max 27.48
_diffrn_reflns_theta_min 1.55
_exptl_absorpt_coefficient_mu 3.135
_exptl_absorpt_correction_T_max 0.4531
_exptl_absorpt_correction_T_min 0.4531
_exptl_absorpt_correction_type empirical
_exptl_absorpt_process_details 'SADABS Sheldrick 1996'
_exptl_crystal_colour brown
_exptl_crystal_density_diffrn 1.582
_exptl_crystal_description prismatic
_exptl_crystal_F_000 1036
_exptl_crystal_size_max 0.30
_exptl_crystal_size_mid 0.30
_exptl_crystal_size_min 0.30
_refine_diff_density_max 0.827
_refine_diff_density_min -0.721
_refine_diff_density_rms 0.202
_refine_ls_extinction_method none
_refine_ls_goodness_of_fit_ref 1.264
_refine_ls_hydrogen_treatment constr
_refine_ls_matrix_type full
_refine_ls_number_parameters 222
_refine_ls_number_reflns 3326
_refine_ls_number_restraints 0
_refine_ls_restrained_S_all 1.264
_refine_ls_R_factor_all 0.0195
_refine_ls_R_factor_gt 0.0167
_refine_ls_shift/su_max 0.005
_refine_ls_shift/su_mean 0.000
_refine_ls_structure_factor_coef Fsqd
_refine_ls_weighting_details 'calc w=1/[\s^2^(Fo^2^)+(0.0371P)^2^+0.1870P] where P=(Fo^2^+2Fc^2^)/3'
_refine_ls_weighting_scheme calc
_refine_ls_wR_factor_gt 0.0479
_refine_ls_wR_factor_ref 0.0596
_reflns_number_gt 3173
_reflns_number_total 3326
_reflns_threshold_expression >2sigma(I)
_cod_data_source_file ic400950u_si_003_1.cif
_cod_data_source_block karatsu001_p-3_2
_cod_database_code 4336506

loop_
_symmetry_equiv_pos_as_xyz
'x, y, z'
'-y, x-y, z'
'-x+y, -x, z'
'-x, -y, -z'
'y, -x+y, -z'
'x-y, x, -z'

loop_
_atom_site_label
_atom_site_type_symbol
_atom_site_fract_x
_atom_site_fract_y
_atom_site_fract_z
_atom_site_U_iso_or_equiv
_atom_site_adp_type
_atom_site_occupancy
_atom_site_symmetry_multiplicity
_atom_site_calc_flag
_atom_site_refinement_flags
_atom_site_disorder_assembly
_atom_site_disorder_group
C14A C 0.3221(6) 0.4608(5) 1.5297(6) 0.058(2) Uani 0.608(9) 1 d P A 1
F1A F 0.4114(4) 0.4858(8) 1.4724(7) 0.151(4) Uani 0.608(9) 1 d P A 1
F2A F 0.3148(16) 0.4158(16) 1.6414(16) 0.072(2) Uani 0.608(9) 1 d P A 1
F3A F 0.3122(7) 0.5402(5) 1.5547(6) 0.108(4) Uani 0.608(9) 1 d P A 1
C14B C 0.267(2) 0.4403(14) 1.5374(19) 0.116(8) Uani 0.392(9) 1 d P A 2
F1B F 0.1924(14) 0.4440(15) 1.5745(7) 0.174(8) Uani 0.392(9) 1 d P A 2
F2B F 0.319(3) 0.404(3) 1.620(3) 0.095(8) Uani 0.392(9) 1 d P A 2
F3B F 0.3729(11) 0.5443(7) 1.5374(10) 0.130(8) Uani 0.392(9) 1 d P A 2
C1 C 0.25943(17) 0.53714(16) 1.17653(19) 0.0276(4) Uani 1 1 d . . .
C2 C 0.16265(16) 0.46085(17) 1.13159(19) 0.0302(4) Uani 1 1 d . . .
C3 C 0.10136(18) 0.37118(19) 1.1957(2) 0.0392(5) Uani 1 1 d . . .
H3 H 0.0366 0.3224 1.1642 0.047 Uiso 1 1 calc R . .
C4 C 0.1340(2) 0.35274(19) 1.3049(2) 0.0433(6) Uani 1 1 d . . .
H4 H 0.0926 0.2917 1.3488 0.052 Uiso 1 1 calc R . .
C5 C 0.2281(2) 0.42516(19) 1.3483(2) 0.0394(5) Uani 1 1 d . A .
C6 C 0.29052(18) 0.51532(18) 1.2872(2) 0.0333(5) Uani 1 1 d . . .
H6 H 0.3550 0.5629 1.3205 0.040 Uiso 1 1 calc R . .
C7 C 0.13654(17) 0.48941(18) 1.0158(2) 0.0326(4) Uani 1 1 d . . .
C8 C 0.1623(2) 0.5929(2) 0.8646(2) 0.0419(5) Uani 1 1 d . . .
H8 H 0.1921 0.6518 0.8144 0.050 Uiso 1 1 calc R . .
C9 C 0.0748(2) 0.5039(2) 0.8407(2) 0.0469(6) Uani 1 1 d . . .
H9 H 0.0328 0.4894 0.7711 0.056 Uiso 1 1 calc R . .
C10 C -0.02431(19) 0.3317(2) 0.9377(3) 0.0463(6) Uani 1 1 d . . .
H10A H -0.0778 0.3228 0.8793 0.056 Uiso 1 1 calc R . .
H10B H -0.0554 0.3151 1.0195 0.056 Uiso 1 1 calc R . .
C11 C 0.0126(2) 0.2578(2) 0.9061(3) 0.0550(7) Uani 1 1 d . . .
H11A H 0.0621 0.2630 0.9685 0.066 Uiso 1 1 calc R . .
H11B H -0.0462 0.1873 0.9087 0.066 Uiso 1 1 calc R . .
C12 C 0.0624(3) 0.2761(3) 0.7834(4) 0.0690(10) Uani 1 1 d . . .
H12A H 0.1280 0.3413 0.7849 0.083 Uiso 1 1 calc R . .
H12B H 0.0179 0.2823 0.7223 0.083 Uiso 1 1 calc R . .
C13 C 0.0820(3) 0.1903(3) 0.7461(5) 0.0997(17) Uani 1 1 d . . .
H13A H 0.1247 0.1827 0.8073 0.149 Uiso 1 1 calc R . .
H13B H 0.1170 0.2067 0.6676 0.149 Uiso 1 1 calc R . .
H13C H 0.0168 0.1263 0.7393 0.149 Uiso 1 1 calc R . .
Ir1 Ir 0.3333 0.6667 1.078259(10) 0.02643(6) Uani 1 3 d S . .
N1 N 0.20019(15) 0.58281(15) 0.97416(17) 0.0342(4) Uani 1 1 d . . .
N2 N 0.05858(15) 0.43895(17) 0.93572(19) 0.0393(4) Uani 1 1 d . . .
O1 O 0.2589(2) 0.39795(17) 1.4563(2) 0.0654(7) Uani 1 1 d . . .

loop_
_atom_site_aniso_label
_atom_site_aniso_U_11
_atom_site_aniso_U_22
_atom_site_aniso_U_33
_atom_site_aniso_U_23
_atom_site_aniso_U_13
_atom_site_aniso_U_12
C14A 0.085(5) 0.042(3) 0.031(3) 0.007(2) -0.028(3) 0.020(4)
F1A 0.080(3) 0.252(9) 0.119(5) 0.101(6) 0.006(3) 0.080(4)
F2A 0.133(5) 0.061(4) 0.025(5) 0.000(3) -0.024(3) 0.051(4)
F3A 0.234(11) 0.074(5) 0.045(2) -0.023(3) -0.042(5) 0.098(7)
C14B 0.171(19) 0.064(10) 0.122(13) 0.024(8) 0.070(14) 0.065(13)
F1B 0.31(2) 0.32(2) 0.047(4) 0.029(6) 0.042(6) 0.269(19)
F2B 0.186(14) 0.073(8) 0.031(10) -0.002(6) -0.038(8) 0.070(7)
F3B 0.166(12) 0.052(6) 0.068(7) 0.022(4) -0.065(8) -0.024(6)
C1 0.0333(10) 0.0301(10) 0.0225(9) -0.0029(8) -0.0008(8) 0.0181(9)
C2 0.0304(10) 0.0336(11) 0.0280(10) -0.0039(8) -0.0018(8) 0.0170(9)
C3 0.0339(12) 0.0361(12) 0.0403(13) -0.0011(10) -0.0019(10) 0.0120(10)
C4 0.0459(14) 0.0329(12) 0.0404(13) 0.0058(10) 0.0030(11) 0.0117(10)
C5 0.0500(14) 0.0346(12) 0.0301(12) 0.0038(9) -0.0056(10) 0.0184(11)
C6 0.0376(11) 0.0322(11) 0.0268(10) -0.0002(8) -0.0046(9) 0.0151(9)
C7 0.0311(10) 0.0400(12) 0.0291(11) -0.0066(9) -0.0046(8) 0.0196(9)
C8 0.0518(14) 0.0527(15) 0.0282(11) -0.0028(10) -0.0107(10) 0.0314(13)
C9 0.0512(15) 0.0618(17) 0.0373(13) -0.0098(12) -0.0172(11) 0.0356(14)
C10 0.0290(11) 0.0525(15) 0.0508(15) -0.0128(12) -0.0108(10) 0.0154(11)
C11 0.0386(14) 0.0453(15) 0.073(2) -0.0179(14) -0.0141(13) 0.0147(12)
C12 0.0471(17) 0.068(2) 0.089(3) -0.0246(19) -0.0005(16) 0.0268(16)
C13 0.064(2) 0.082(3) 0.151(5) -0.053(3) -0.001(3) 0.035(2)
Ir1 0.03059(7) 0.03059(7) 0.01809(8) 0.000 0.000 0.01530(4)
N1 0.0402(10) 0.0422(11) 0.0234(9) -0.0022(8) -0.0051(7) 0.0230(9)
N2 0.0345(10) 0.0478(11) 0.0377(11) -0.0095(9) -0.0118(8) 0.0222(9)
O1 0.0983(18) 0.0430(11) 0.0410(11) 0.0062(9) -0.0223(12) 0.0250(12)

loop_
_atom_type_symbol
_atom_type_description
_atom_type_scat_dispersion_real
_atom_type_scat_dispersion_imag
_atom_type_scat_source
C C 0.0033 0.0016 'International Tables Vol C Tables 4.2.6.8 and 6.1.1.4'
H H 0.0000 0.0000 'International Tables Vol C Tables 4.2.6.8 and 6.1.1.4'
N N 0.0061 0.0033 'International Tables Vol C Tables 4.2.6.8 and 6.1.1.4'
O O 0.0106 0.0060 'International Tables Vol C Tables 4.2.6.8 and 6.1.1.4'
F F 0.0171 0.0103 'International Tables Vol C Tables 4.2.6.8 and 6.1.1.4'
Ir Ir -1.4442 7.9887 'International Tables Vol C Tables 4.2.6.8 and 6.1.1.4'

loop_
_geom_angle_atom_site_label_1
_geom_angle_atom_site_label_2
_geom_angle_atom_site_label_3
_geom_angle
_geom_angle_site_symmetry_1
_geom_angle_site_symmetry_3
O1 C14A F3A 116.1(7) . .
O1 C14A F1A 100.7(7) . .
F3A C14A F1A 113.2(8) . .
O1 C14A F2A 111.1(9) . .
F3A C14A F2A 104.2(11) . .
F1A C14A F2A 111.9(11) . .
O1 C14B F1B 118(3) . .
O1 C14B F2B 102.9(19) . .
F1B C14B F2B 119(2) . .
O1 C14B F3B 110.7(15) . .
F1B C14B F3B 116.6(15) . .
F2B C14B F3B 85(2) . .
C6 C1 C2 116.1(2) . .
C6 C1 Ir1 127.33(17) . .
C2 C1 Ir1 116.45(15) . .
C3 C2 C1 121.7(2) . .
C3 C2 C7 125.7(2) . .
C1 C2 C7 112.57(19) . .
C4 C3 C2 120.5(2) . .
C4 C3 H3 119.7 . .
C2 C3 H3 119.7 . .
C5 C4 C3 118.3(2) . .
C5 C4 H4 120.8 . .
C3 C4 H4 120.8 . .
C4 C5 C6 122.6(2) . .
C4 C5 O1 115.0(2) . .
C6 C5 O1 122.3(2) . .
C5 C6 C1 120.7(2) . .
C5 C6 H6 119.7 . .
C1 C6 H6 119.7 . .
N1 C7 N2 109.6(2) . .
N1 C7 C2 117.09(19) . .
N2 C7 C2 133.3(2) . .
C9 C8 N1 108.3(2) . .
C9 C8 H8 125.9 . .
N1 C8 H8 125.9 . .
C8 C9 N2 107.3(2) . .
C8 C9 H9 126.3 . .
N2 C9 H9 126.3 . .
N2 C10 C11 112.6(2) . .
N2 C10 H10A 109.1 . .
C11 C10 H10A 109.1 . .
N2 C10 H10B 109.1 . .
C11 C10 H10B 109.1 . .
H10A C10 H10B 107.8 . .
C12 C11 C10 113.9(3) . .
C12 C11 H11A 108.8 . .
C10 C11 H11A 108.8 . .
C12 C11 H11B 108.8 . .
C10 C11 H11B 108.8 . .
H11A C11 H11B 107.7 . .
C11 C12 C13 112.2(4) . .
C11 C12 H12A 109.2 . .
C13 C12 H12A 109.2 . .
C11 C12 H12B 109.2 . .
C13 C12 H12B 109.2 . .
H12A C12 H12B 107.9 . .
C12 C13 H13A 109.5 . .
C12 C13 H13B 109.5 . .
H13A C13 H13B 109.5 . .
C12 C13 H13C 109.5 . .
H13A C13 H13C 109.5 . .
H13B C13 H13C 109.5 . .
C1 Ir1 C1 93.87(8) 3_565 2_665
C1 Ir1 C1 93.87(8) 3_565 .
C1 Ir1 C1 93.87(8) 2_665 .
C1 Ir1 N1 168.91(8) 3_565 2_665
C1 Ir1 N1 79.00(9) 2_665 2_665
C1 Ir1 N1 95.07(8) . 2_665
C1 Ir1 N1 95.07(8) 3_565 .
C1 Ir1 N1 168.91(8) 2_665 .
C1 Ir1 N1 79.00(9) . .
N1 Ir1 N1 93.07(7) 2_665 .
C1 Ir1 N1 79.00(9) 3_565 3_565
C1 Ir1 N1 95.07(8) 2_665 3_565
C1 Ir1 N1 168.91(8) . 3_565
N1 Ir1 N1 93.07(7) 2_665 3_565
N1 Ir1 N1 93.07(7) . 3_565
C7 N1 C8 107.4(2) . .
C7 N1 Ir1 114.68(14) . .
C8 N1 Ir1 137.52(18) . .
C7 N2 C9 107.4(2) . .
C7 N2 C10 129.0(2) . .
C9 N2 C10 123.3(2) . .
C14B O1 C14A 35.6(12) . .
C14B O1 C5 119.2(12) . .
C14A O1 C5 124.2(3) . .

loop_
_geom_bond_atom_site_label_1
_geom_bond_atom_site_label_2
_geom_bond_distance
_geom_bond_site_symmetry_2
C14A O1 1.251(7) .
C14A F3A 1.311(10) .
C14A F1A 1.363(10) .
C14A F2A 1.39(2) .
C14B O1 1.07(2) .
C14B F1B 1.23(2) .
C14B F2B 1.47(4) .
C14B F3B 1.59(2) .
C1 C6 1.406(3) .
C1 C2 1.426(3) .
C1 Ir1 2.019(2) .
C2 C3 1.394(3) .
C2 C7 1.464(3) .
C3 C4 1.382(4) .
C3 H3 0.9500 .
C4 C5 1.377(4) .
C4 H4 0.9500 .
C5 C6 1.385(3) .
C5 O1 1.413(3) .
C6 H6 0.9500 .
C7 N1 1.332(3) .
C7 N2 1.362(3) .
C8 C9 1.361(4) .
C8 N1 1.378(3) .
C8 H8 0.9500 .
C9 N2 1.372(3) .
C9 H9 0.9500 .
C10 N2 1.474(3) .
C10 C11 1.519(4) .
C10 H10A 0.9900 .
C10 H10B 0.9900 .
C11 C12 1.506(5) .
C11 H11A 0.9900 .
C11 H11B 0.9900 .
C12 C13 1.526(5) .
C12 H12A 0.9900 .
C12 H12B 0.9900 .
C13 H13A 0.9800 .
C13 H13B 0.9800 .
C13 H13C 0.9800 .
Ir1 C1 2.019(2) 3_565
Ir1 C1 2.019(2) 2_665
Ir1 N1 2.1049(19) 2_665
Ir1 N1 2.1050(19) .
Ir1 N1 2.1050(19) 3_565
